data_7205234
loop_
_publ_author_name
'Karmakar, Anirban'
'Goldberg, Israel'

_publ_section_title
;
 Coordination polymers of flexible tetracarboxylic acids with metal
 ions. II. Supramolecular assemblies of 5,5&#x2032;-methylene- and
 5,5&#x2032;-(ethane-1,2-diyl)-bis(oxy)diisophthalic acid ligands with
 d-transition metals
;
_journal_issue 1
_journal_name_full CrystEngComm
_journal_page_first 350
_journal_paper_doi 10.1039/c0ce00268b
_journal_volume 13
_journal_year 2011
_chemical_formula_moiety 'C30 H26 Co2 N2 O12'
_chemical_formula_sum 'C30 H26 Co2 N2 O12'
_chemical_formula_weight 724.39
_chemical_name_systematic
;
?
;
_space_group_IT_number 8
_symmetry_cell_setting monoclinic
_symmetry_space_group_name_Hall 'C -2y'
_symmetry_space_group_name_H-M 'C 1 m 1'
_atom_sites_solution_hydrogens geom
_atom_sites_solution_primary direct
_atom_sites_solution_secondary difmap
_audit_creation_method SHELXL-97
_cell_angle_alpha 90.00
_cell_angle_beta 105.7777(13)
_cell_angle_gamma 90.00
_cell_formula_units_Z 4
_cell_length_a 13.5405(3)
_cell_length_b 21.5306(5)
_cell_length_c 13.5016(3)
_cell_measurement_reflns_used 4354
_cell_measurement_temperature 110(2)
_cell_measurement_theta_max 27.90
_cell_measurement_theta_min 2.46
_cell_volume 3787.89(15)
_computing_cell_refinement Denzo
_computing_data_collection 'Collect, Nonius B.V.'
_computing_data_reduction 'Denzo & Scalepack'
_computing_structure_refinement 'SHELXL-97 (Sheldrick, 1997)'
_computing_structure_solution SIR-97
_diffrn_ambient_temperature 110(2)
_diffrn_detector_area_resol_mean 12.8
_diffrn_measured_fraction_theta_full 0.993
_diffrn_measured_fraction_theta_max 0.993
_diffrn_measurement_device_type 'Nonius KappaCCD'
_diffrn_measurement_method '1 deg. \f & \w scans'
_diffrn_radiation_monochromator graphite
_diffrn_radiation_source 'fine-focus sealed tube'
_diffrn_radiation_type MoK\a
_diffrn_radiation_wavelength 0.71073
_diffrn_reflns_av_R_equivalents 0.0491
_diffrn_reflns_av_sigmaI/netI 0.0634
_diffrn_reflns_limit_h_max 17
_diffrn_reflns_limit_h_min -17
_diffrn_reflns_limit_k_max 26
_diffrn_reflns_limit_k_min -28
_diffrn_reflns_limit_l_max 17
_diffrn_reflns_limit_l_min -17
_diffrn_reflns_number 16647
_diffrn_reflns_theta_full 27.90
_diffrn_reflns_theta_max 27.90
_diffrn_reflns_theta_min 2.46
_diffrn_standards_number 0
_exptl_absorpt_coefficient_mu 0.930
_exptl_absorpt_correction_T_max 0.8358
_exptl_absorpt_correction_T_min 0.7366
_exptl_absorpt_correction_type multi-scan
_exptl_absorpt_process_details 'Blessing, 1995'
_exptl_crystal_colour pink
_exptl_crystal_density_diffrn 1.270
_exptl_crystal_density_method 'not measured'
_exptl_crystal_description prism
_exptl_crystal_F_000 1480
_exptl_crystal_size_max 0.35
_exptl_crystal_size_mid 0.30
_exptl_crystal_size_min 0.20
_platon_squeeze_details
;
;
_refine_diff_density_max 0.918
_refine_diff_density_min -0.585
_refine_diff_density_rms 0.081
_refine_ls_abs_structure_details 'Flack H D (1983), Acta Cryst. A39, 876-881'
_refine_ls_abs_structure_Flack 0.465(14)
_refine_ls_extinction_method none
_refine_ls_goodness_of_fit_ref 1.044
_refine_ls_hydrogen_treatment constr
_refine_ls_matrix_type fullcycle
_refine_ls_number_parameters 484
_refine_ls_number_reflns 7833
_refine_ls_number_restraints 2
_refine_ls_restrained_S_all 1.044
_refine_ls_R_factor_all 0.0602
_refine_ls_R_factor_gt 0.0468
_refine_ls_shift/su_max 0.004
_refine_ls_shift/su_mean 0.001
_refine_ls_structure_factor_coef Fsqd
_refine_ls_weighting_details 'calc w=1/[\s^2^(Fo^2^)+(0.0708P)^2^+0.3994P] where P=(Fo^2^+2Fc^2^)/3'
_refine_ls_weighting_scheme calc
_refine_ls_wR_factor_gt 0.1139
_refine_ls_wR_factor_ref 0.1181
_reflns_number_gt 6458
_reflns_number_total 7833
_reflns_threshold_expression >2sigma(I)
_cod_data_source_file C0CE00268B.TXT
_cod_data_source_block ka13
_cod_original_sg_symbol_H-M 'C m'
_cod_database_code 7205234

loop_
_symmetry_equiv_pos_as_xyz
'x, y, z'
'x, -y, z'
'x+1/2, y+1/2, z'
'x+1/2, -y+1/2, z'

loop_
_atom_site_label
_atom_site_type_symbol
_atom_site_fract_x
_atom_site_fract_y
_atom_site_fract_z
_atom_site_U_iso_or_equiv
_atom_site_adp_type
_atom_site_occupancy
_atom_site_symmetry_multiplicity
_atom_site_calc_flag
_atom_site_refinement_flags
_atom_site_disorder_assembly
_atom_site_disorder_group
Co1A Co -0.2111(3) 0.0000 0.6422(3) 0.01424(16) Uani 1 2 d S . .
Co1B Co -0.0577(3) 0.0000 0.8327(3) 0.01443(16) Uani 1 2 d S . .
Co2 Co -0.0270(3) 0.27231(3) 0.2131(3) 0.02416(14) Uani 1 1 d . . .
O1 O -0.1263(4) 0.34222(14) 0.2436(4) 0.0344(7) Uani 1 1 d . . .
H1A H -0.1871 0.3344 0.2104 0.052 Uiso 1 1 d R . .
H1B H -0.1210 0.3433 0.3182 0.052 Uiso 1 1 d R . .
O2 O 0.0611(3) 0.19856(15) 0.1800(4) 0.0335(7) Uani 1 1 d . . .
H2a H 0.1109 0.2003 0.1535 0.050 Uiso 1 1 d R . .
H2b H 0.0880 0.1764 0.2462 0.050 Uiso 1 1 d R . .
O3 O -0.0036(3) 0.06546(16) 0.7526(4) 0.0321(8) Uani 1 1 d . . .
O4 O -0.1240(3) 0.06640(15) 0.6019(4) 0.0277(7) Uani 1 1 d . . .
C5 C -0.0417(4) 0.0847(2) 0.6621(4) 0.0220(9) Uani 1 1 d . . .
C6 C 0.0166(4) 0.1347(2) 0.6251(4) 0.0216(9) Uani 1 1 d . . .
C7 C 0.0396(4) 0.2064(2) 0.4977(4) 0.0206(8) Uani 1 1 d . . .
C8 C -0.0176(4) 0.1600(2) 0.5273(4) 0.0222(8) Uani 1 1 d . . .
H8 H -0.0796 0.1458 0.4811 0.027 Uiso 1 1 calc R . .
C9 C 0.0066(4) 0.2318(2) 0.3892(4) 0.0291(10) Uani 1 1 d . . .
O10 O -0.0696(3) 0.21039(16) 0.3250(4) 0.0324(7) Uani 1 1 d . . .
O11 O 0.0606(3) 0.27520(15) 0.3657(4) 0.0313(7) Uani 1 1 d . . .
C12 C 0.1295(4) 0.2293(2) 0.5632(4) 0.0230(8) Uani 1 1 d . . .
H12 H 0.1656 0.2624 0.5424 0.028 Uiso 1 1 calc R . .
C13 C 0.1658(4) 0.2024(2) 0.6609(4) 0.0199(8) Uani 1 1 d . . .
C14 C 0.1101(4) 0.1558(2) 0.6919(4) 0.0208(8) Uani 1 1 d . . .
H14 H 0.1348 0.1379 0.7584 0.025 Uiso 1 1 calc R . .
O15 O 0.2549(3) 0.21818(14) 0.7311(4) 0.0236(6) Uani 1 1 d . . .
C16 C 0.3165(4) 0.2659(2) 0.7050(4) 0.0224(9) Uani 1 1 d . . .
H16A H 0.2825 0.3068 0.7029 0.027 Uiso 1 1 calc R . .
H16B H 0.3278 0.2577 0.6368 0.027 Uiso 1 1 calc R . .
C17 C 0.4161(4) 0.2651(2) 0.7870(4) 0.0218(9) Uani 1 1 d . . .
H17A H 0.4567 0.3029 0.7833 0.026 Uiso 1 1 calc R . .
H17B H 0.4044 0.2627 0.8562 0.026 Uiso 1 1 calc R . .
O18 O 0.4674(3) 0.21090(16) 0.7663(4) 0.0332(8) Uani 1 1 d . . .
C19 C 0.5656(4) 0.2001(2) 0.8258(4) 0.0244(9) Uani 1 1 d . . .
C20 C 0.6151(4) 0.1503(2) 0.7932(4) 0.0275(9) Uani 1 1 d . . .
H20 H 0.5809 0.1269 0.7343 0.033 Uiso 1 1 calc R . .
C21 C 0.7143(4) 0.1356(2) 0.8475(4) 0.0240(9) Uani 1 1 d . . .
C22 C 0.7708(4) 0.0857(2) 0.8100(4) 0.0254(9) Uani 1 1 d . . .
O23 O 0.8545(3) 0.06712(17) 0.8684(4) 0.0381(9) Uani 1 1 d . . .
O24 O 0.7313(3) 0.06460(16) 0.7213(4) 0.0331(8) Uani 1 1 d . . .
C25 C 0.7655(4) 0.17072(19) 0.9349(4) 0.0179(8) Uani 1 1 d . . .
H25 H 0.8336 0.1606 0.9726 0.022 Uiso 1 1 calc R . .
C26 C 0.7144(4) 0.22033(19) 0.9644(4) 0.0197(8) Uani 1 1 d . . .
C27 C 0.7701(4) 0.25890(18) 1.0534(4) 0.0198(8) Uani 1 1 d . . .
O28 O 0.7208(3) 0.29555(14) 1.0961(4) 0.0298(7) Uani 1 1 d . . .
O29 O 0.8675(3) 0.25391(15) 1.0789(4) 0.0254(6) Uani 1 1 d . . .
C30 C 0.6136(4) 0.2348(2) 0.9107(4) 0.0212(9) Uani 1 1 d . . .
H30 H 0.5787 0.2682 0.9325 0.025 Uiso 1 1 calc R . .
N31A N 0.0715(5) 0.3301(2) 0.1635(5) 0.037(2) Uani 0.50 1 d PG . 1
C32A C 0.1728(5) 0.3351(2) 0.2223(4) 0.0308(19) Uani 0.50 1 d PG . 1
H32A H 0.1989 0.3072 0.2779 0.037 Uiso 0.50 1 calc PR . 1
C33A C 0.2359(4) 0.3808(3) 0.1998(4) 0.0248(17) Uani 0.50 1 d PG . 1
H33A H 0.3052 0.3842 0.2400 0.030 Uiso 0.50 1 calc PR . 1
C34A C 0.1977(4) 0.4215(2) 0.1185(4) 0.0252(18) Uani 0.50 1 d PG . 1
C35A C 0.0964(4) 0.4165(2) 0.0597(4) 0.0260(18) Uani 0.50 1 d PG . 1
H35A H 0.0703 0.4444 0.0042 0.031 Uiso 0.50 1 calc PR . 1
C36A C 0.0333(4) 0.3708(2) 0.0822(4) 0.0102(13) Uani 0.50 1 d PG . 1
H36A H -0.0360 0.3674 0.0421 0.022 Uiso 0.50 1 calc PR . 1
C37A C 0.2705(6) 0.4719(4) 0.0972(7) 0.0266(18) Uani 0.50 1 d P . 1
H37A H 0.3377 0.4611 0.1451 0.032 Uiso 0.50 1 calc PR . 1
H37B H 0.2767 0.4611 0.0279 0.032 Uiso 0.50 1 calc PR . 1
N38 N 0.0673(4) 0.0000 0.9613(4) 0.0184(10) Uani 1 2 d S . .
C39A C 0.1401(7) 0.0448(6) 0.9796(7) 0.040(2) Uani 0.58 1 d P . 1
H39A H 0.1320 0.0779 0.9315 0.048 Uiso 0.58 1 calc PR . 1
C40A C 0.2270(7) 0.0457(4) 1.0653(8) 0.047(2) Uani 0.58 1 d P . 1
H40A H 0.2783 0.0767 1.0721 0.057 Uiso 0.58 1 calc PR . 1
C41 C 0.2354(5) 0.0000 1.1393(5) 0.0241(13) Uani 1 2 d S . 1
C42 C 0.3223(5) 0.0000 1.2396(5) 0.0270(13) Uani 1 2 d S . 1
H42A H 0.3155 0.0372 1.2804 0.032 Uiso 0.50 1 calc PR . 1
H42B H 0.3155 -0.0372 1.2804 0.032 Uiso 0.50 1 calc PR . 1
C43 C 0.4290(5) 0.0000 1.2209(5) 0.0334(15) Uani 1 2 d S . 1
H43A H 0.4362 -0.0372 1.1802 0.040 Uiso 0.50 1 calc PR . 1
H43B H 0.4362 0.0372 1.1802 0.040 Uiso 0.50 1 calc PR . 1
C44 C 0.5145(5) 0.0000 1.3219(5) 0.0289(14) Uani 1 2 d S . 1
C45 C 0.5540(4) -0.0542(2) 1.3698(4) 0.0378(11) Uani 1 1 d . . 1
H45 H 0.5274 -0.0929 1.3408 0.045 Uiso 1 1 calc R . 1
C46 C 0.6326(4) -0.0529(2) 1.4603(4) 0.0345(10) Uani 1 1 d . . 1
H46 H 0.6613 -0.0910 1.4902 0.041 Uiso 1 1 calc R . 1
N47 N 0.6689(4) 0.0000 1.5065(4) 0.0169(10) Uani 1 2 d S . 1
N31B N 0.0534(3) 0.3407(2) 0.1473(3) 0.0220(14) Uani 0.50 1 d PG . 2
C32B C 0.1539(3) 0.3547(2) 0.2012(3) 0.0305(19) Uani 0.50 1 d PG . 2
H32B H 0.1847 0.3344 0.2645 0.037 Uiso 0.50 1 calc PR . 2
C33B C 0.2093(3) 0.3983(3) 0.1623(3) 0.034(2) Uani 0.50 1 d PG . 2
H33B H 0.2780 0.4078 0.1992 0.040 Uiso 0.50 1 calc PR . 2
C34B C 0.1642(3) 0.4279(2) 0.0696(3) 0.0244(17) Uani 0.50 1 d PG . 2
C35B C 0.0637(4) 0.4140(3) 0.0157(3) 0.033(2) Uani 0.50 1 d PG . 2
H35B H 0.0329 0.4343 -0.0476 0.040 Uiso 0.50 1 calc PR . 2
C36B C 0.0083(3) 0.3704(3) 0.0546(3) 0.046(2) Uani 0.50 1 d PG . 2
H36B H -0.0603 0.3609 0.0177 0.055 Uiso 0.50 1 calc PR . 2
C37B C 0.2253(7) 0.4758(4) 0.0256(7) 0.035(2) Uani 0.50 1 d P . 2
H37C H 0.2979 0.4645 0.0570 0.042 Uiso 0.50 1 calc PR . 2
H37D H 0.2111 0.4645 -0.0480 0.042 Uiso 0.50 1 calc PR . 2
C39B C 0.0804(7) 0.0446(5) 1.0314(7) 0.032(2) Uani 0.42 1 d P . 2
H39B H 0.0311 0.0771 1.0200 0.038 Uiso 0.42 1 calc PR . 2
C40B C 0.1603(7) 0.0469(5) 1.1192(7) 0.036(3) Uani 0.42 1 d P . 2
H40B H 0.1987 0.0787 1.1614 0.043 Uiso 0.42 1 calc PR . 2

loop_
_atom_site_aniso_label
_atom_site_aniso_U_11
_atom_site_aniso_U_22
_atom_site_aniso_U_33
_atom_site_aniso_U_23
_atom_site_aniso_U_13
_atom_site_aniso_U_12
Co1A 0.0100(3) 0.0193(4) 0.0122(3) 0.000 0.0010(3) 0.000
Co1B 0.0099(3) 0.0183(4) 0.0140(3) 0.000 0.0013(3) 0.000
Co2 0.0193(2) 0.0325(3) 0.0189(2) 0.0002(2) 0.0023(2) -0.0070(2)
O1 0.0302(15) 0.0385(17) 0.0294(15) -0.0111(16) -0.0005(13) -0.0052(15)
O2 0.0226(14) 0.0393(19) 0.0422(18) 0.0109(15) 0.0151(14) 0.0020(13)
O3 0.0347(17) 0.036(2) 0.0235(16) 0.0109(14) 0.0038(14) -0.0114(15)
O4 0.0252(15) 0.0291(19) 0.0294(16) 0.0014(14) 0.0086(14) -0.0099(14)
C5 0.0188(19) 0.024(2) 0.027(2) 0.0002(18) 0.0118(18) 0.0009(17)
C6 0.0201(18) 0.024(2) 0.0220(19) -0.0036(17) 0.0086(16) -0.0084(17)
C7 0.0148(17) 0.026(2) 0.0218(18) 0.0061(16) 0.0059(15) -0.0050(15)
C8 0.0202(18) 0.024(2) 0.0204(19) -0.0032(16) 0.0030(15) -0.0055(16)
C9 0.0222(19) 0.039(3) 0.030(2) 0.0083(19) 0.0129(18) -0.0059(19)
O10 0.0260(14) 0.052(2) 0.0166(13) -0.0026(13) 0.0018(12) -0.0191(14)
O11 0.0265(16) 0.039(2) 0.0215(15) 0.0091(13) -0.0050(13) -0.0156(13)
C12 0.0172(17) 0.026(2) 0.0257(19) 0.0044(18) 0.0059(16) -0.0069(17)
C13 0.0154(17) 0.023(2) 0.0207(18) 0.0014(16) 0.0048(15) -0.0036(15)
C14 0.0186(18) 0.027(2) 0.0152(18) 0.0063(16) 0.0019(15) -0.0038(16)
O15 0.0160(12) 0.0314(17) 0.0217(14) 0.0072(12) 0.0023(11) -0.0064(12)
C16 0.0125(16) 0.031(3) 0.0240(19) 0.0033(17) 0.0052(15) -0.0029(17)
C17 0.0144(17) 0.028(2) 0.0225(18) -0.0023(17) 0.0045(16) -0.0003(16)
O18 0.0136(13) 0.047(2) 0.0346(17) -0.0118(15) -0.0010(12) 0.0075(13)
C19 0.0135(17) 0.033(3) 0.0229(19) -0.0054(18) -0.0011(16) 0.0005(17)
C20 0.025(2) 0.033(3) 0.025(2) -0.0093(19) 0.0074(17) 0.0014(19)
C21 0.0208(19) 0.028(3) 0.025(2) -0.0095(18) 0.0086(17) -0.0039(17)
C22 0.0188(19) 0.027(3) 0.032(2) 0.0009(19) 0.0087(18) 0.0064(17)
O23 0.0222(16) 0.048(2) 0.0400(19) -0.0149(17) 0.0018(15) 0.0125(15)
O24 0.0322(17) 0.035(2) 0.0329(18) -0.0086(15) 0.0104(14) 0.0056(15)
C25 0.0132(16) 0.021(2) 0.0200(18) -0.0007(15) 0.0051(14) 0.0047(14)
C26 0.0185(18) 0.020(2) 0.0204(18) 0.0025(15) 0.0050(15) -0.0029(15)
C27 0.0223(18) 0.019(2) 0.0211(18) -0.0003(15) 0.0113(16) -0.0013(16)
O28 0.0203(14) 0.0342(18) 0.0361(16) -0.0112(13) 0.0099(13) -0.0018(12)
O29 0.0187(14) 0.0355(17) 0.0211(14) -0.0087(13) 0.0040(12) -0.0023(13)
C30 0.0177(18) 0.024(2) 0.0223(19) 0.0010(17) 0.0058(16) 0.0040(17)
N31A 0.054(5) 0.037(5) 0.021(4) 0.009(3) 0.013(4) 0.012(4)
C32A 0.035(4) 0.028(5) 0.025(4) 0.006(4) 0.001(4) 0.010(4)
C33A 0.031(4) 0.026(5) 0.016(4) 0.007(3) 0.004(3) 0.001(3)
C34A 0.013(3) 0.057(6) 0.004(3) 0.000(3) 0.001(3) 0.010(3)
C35A 0.033(4) 0.027(5) 0.025(4) 0.010(3) 0.020(4) 0.013(4)
C36A 0.015(3) 0.006(3) 0.012(3) 0.002(2) 0.009(3) 0.004(2)
C37A 0.022(4) 0.031(4) 0.025(4) 0.001(3) 0.003(3) -0.001(3)
N38 0.014(2) 0.024(3) 0.013(2) 0.000 -0.0024(18) 0.000
C39A 0.043(5) 0.028(5) 0.035(4) 0.004(4) -0.010(4) 0.000(4)
C40A 0.032(4) 0.041(5) 0.054(5) 0.003(4) -0.013(4) -0.005(4)
C41 0.017(3) 0.032(4) 0.017(3) 0.000 -0.005(2) 0.000
C42 0.018(3) 0.034(4) 0.026(3) 0.000 0.000(2) 0.000
C43 0.028(3) 0.053(5) 0.016(3) 0.000 0.000(2) 0.000
C44 0.029(3) 0.038(4) 0.020(3) 0.000 0.007(3) 0.000
C45 0.030(2) 0.026(3) 0.042(3) -0.014(2) -0.015(2) -0.0003(19)
C46 0.036(2) 0.023(2) 0.031(2) -0.0081(19) -0.0135(19) 0.0053(19)
N47 0.013(2) 0.015(3) 0.016(2) 0.000 -0.0058(18) 0.000
N31B 0.019(3) 0.015(3) 0.034(3) -0.008(3) 0.005(3) -0.009(2)
C32B 0.017(3) 0.033(5) 0.030(4) 0.012(4) -0.013(3) -0.007(3)
C33B 0.028(4) 0.054(6) 0.015(4) 0.001(4) -0.001(3) -0.010(4)
C34B 0.024(4) 0.025(4) 0.030(4) -0.007(3) 0.018(3) -0.004(3)
C35B 0.044(5) 0.038(5) 0.023(4) -0.003(4) 0.016(4) -0.003(4)
C36B 0.028(4) 0.055(7) 0.044(5) 0.006(5) -0.009(4) -0.010(4)
C37B 0.039(4) 0.022(4) 0.054(5) 0.001(4) 0.027(4) -0.003(3)
C39B 0.025(5) 0.034(6) 0.036(5) -0.011(4) 0.008(4) 0.013(4)
C40B 0.019(4) 0.066(8) 0.023(5) -0.016(5) 0.005(4) 0.015(5)

loop_
_atom_type_symbol
_atom_type_description
_atom_type_scat_dispersion_real
_atom_type_scat_dispersion_imag
_atom_type_scat_source
C C 0.0033 0.0016 'International Tables Vol C Tables 4.2.6.8 and 6.1.1.4'
H H 0.0000 0.0000 'International Tables Vol C Tables 4.2.6.8 and 6.1.1.4'
Co Co 0.3494 0.9721 'International Tables Vol C Tables 4.2.6.8 and 6.1.1.4'
N N 0.0061 0.0033 'International Tables Vol C Tables 4.2.6.8 and 6.1.1.4'
O O 0.0106 0.0060 'International Tables Vol C Tables 4.2.6.8 and 6.1.1.4'

loop_
_geom_angle_atom_site_label_1
_geom_angle_atom_site_label_2
_geom_angle_atom_site_label_3
_geom_angle
_geom_angle_site_symmetry_1
_geom_angle_site_symmetry_3
_geom_angle_publ_flag
O4 Co1A O4 90.07(18) . 2 ?
O4 Co1A O24 163.90(13) . 2_455 ?
O4 Co1A O24 89.57(12) 2 2_455 ?
O4 Co1A O24 89.57(12) . 1_455 ?
O4 Co1A O24 163.90(13) 2 1_455 ?
O24 Co1A O24 86.36(19) 2_455 1_455 ?
O4 Co1A N47 97.76(13) . 1_454 ?
O4 Co1A N47 97.76(13) 2 1_454 ?
O24 Co1A N47 98.23(13) 2_455 1_454 ?
O24 Co1A N47 98.23(13) 1_455 1_454 ?
O23 Co1B O23 91.8(2) 2_455 1_455 ?
O23 Co1B O3 161.53(13) 2_455 . ?
O23 Co1B O3 87.21(14) 1_455 . ?
O23 Co1B O3 87.21(14) 2_455 2 ?
O23 Co1B O3 161.53(13) 1_455 2 ?
O3 Co1B O3 87.9(2) . 2 ?
O23 Co1B N38 101.61(13) 2_455 . ?
O23 Co1B N38 101.61(13) 1_455 . ?
O3 Co1B N38 96.64(13) . . ?
O3 Co1B N38 96.65(13) 2 . ?
O29 Co2 N31A 100.90(15) 1_454 . ?
O29 Co2 O11 165.68(11) 1_454 . ?
N31A Co2 O11 93.36(15) . . ?
O29 Co2 O2 88.00(12) 1_454 . ?
N31A Co2 O2 86.13(16) . . ?
O11 Co2 O2 91.68(13) . . ?
O29 Co2 O1 88.98(12) 1_454 . ?
N31A Co2 O1 97.71(16) . . ?
O11 Co2 O1 90.42(13) . . ?
O2 Co2 O1 175.51(13) . . ?
O29 Co2 N31B 94.43(13) 1_454 . ?
N31A Co2 N31B 9.46(16) . . ?
O11 Co2 N31B 99.88(13) . . ?
O2 Co2 N31B 92.79(14) . . ?
O1 Co2 N31B 90.76(14) . . ?
O29 Co2 O10 104.08(11) 1_454 . ?
N31A Co2 O10 154.00(14) . . ?
O11 Co2 O10 61.61(11) . . ?
O2 Co2 O10 87.60(12) . . ?
O1 Co2 O10 89.90(13) . . ?
N31B Co2 O10 161.49(12) . . ?
O29 Co2 C9 134.36(13) 1_454 . ?
N31A Co2 C9 124.19(16) . . ?
O11 Co2 C9 31.35(13) . . ?
O2 Co2 C9 88.34(14) . . ?
O1 Co2 C9 91.39(14) . . ?
N31B Co2 C9 131.18(14) . . ?
O10 Co2 C9 30.30(12) . . ?
C5 O3 Co1B 129.2(3) . . ?
C5 O4 Co1A 122.0(3) . . ?
O4 C5 O3 125.8(4) . . ?
O4 C5 C6 117.8(4) . . ?
O3 C5 C6 116.4(4) . . ?
C8 C6 C14 119.3(4) . . ?
C8 C6 C5 122.1(4) . . ?
C14 C6 C5 118.6(4) . . ?
C12 C7 C8 122.3(4) . . ?
C12 C7 C9 117.8(3) . . ?
C8 C7 C9 119.9(4) . . ?
C6 C8 C7 119.3(4) . . ?
C6 C8 H8 120.3 . . ?
C7 C8 H8 120.3 . . ?
O10 C9 O11 121.4(4) . . ?
O10 C9 C7 120.8(4) . . ?
O11 C9 C7 117.8(4) . . ?
O10 C9 Co2 63.7(2) . . ?
O11 C9 Co2 57.9(2) . . ?
C7 C9 Co2 173.7(3) . . ?
C9 O10 Co2 86.0(2) . . ?
C9 O11 Co2 90.8(3) . . ?
C7 C12 C13 118.5(4) . . ?
C7 C12 H12 120.8 . . ?
C13 C12 H12 120.8 . . ?
O15 C13 C14 115.0(3) . . ?
O15 C13 C12 124.8(4) . . ?
C14 C13 C12 120.2(4) . . ?
C13 C14 C6 120.4(3) . . ?
C13 C14 H14 119.8 . . ?
C6 C14 H14 119.8 . . ?
C13 O15 C16 118.4(3) . . ?
O15 C16 C17 106.2(3) . . ?
O15 C16 H16A 110.5 . . ?
C17 C16 H16A 110.5 . . ?
O15 C16 H16B 110.5 . . ?
C17 C16 H16B 110.5 . . ?
H16A C16 H16B 108.7 . . ?
O18 C17 C16 104.7(3) . . ?
O18 C17 H17A 110.8 . . ?
C16 C17 H17A 110.8 . . ?
O18 C17 H17B 110.8 . . ?
C16 C17 H17B 110.8 . . ?
H17A C17 H17B 108.9 . . ?
C19 O18 C17 118.0(3) . . ?
O18 C19 C30 124.0(4) . . ?
O18 C19 C20 114.7(4) . . ?
C30 C19 C20 121.4(4) . . ?
C21 C20 C19 119.4(4) . . ?
C21 C20 H20 120.3 . . ?
C19 C20 H20 120.3 . . ?
C20 C21 C25 120.4(4) . . ?
C20 C21 C22 120.1(4) . . ?
C25 C21 C22 119.3(4) . . ?
O24 C22 O23 124.2(4) . . ?
O24 C22 C21 117.4(4) . . ?
O23 C22 C21 118.4(4) . . ?
C22 O23 Co1B 124.7(3) . 1_655 ?
C22 O24 Co1A 128.5(3) . 1_655 ?
C26 C25 C21 118.8(3) . . ?
C26 C25 H25 120.6 . . ?
C21 C25 H25 120.6 . . ?
C25 C26 C30 121.1(4) . . ?
C25 C26 C27 118.6(3) . . ?
C30 C26 C27 120.3(4) . . ?
O28 C27 O29 124.3(3) . . ?
O28 C27 C26 120.0(3) . . ?
O29 C27 C26 115.6(3) . . ?
C27 O29 Co2 130.9(2) . 1_656 ?
C19 C30 C26 119.0(4) . . ?
C19 C30 H30 120.5 . . ?
C26 C30 H30 120.5 . . ?
C32A N31A C36A 120.0 . . ?
C32A N31A Co2 119.1(2) . . ?
C36A N31A Co2 120.1(2) . . ?
C33A C32A N31A 120.0 . . ?
C33A C32A H32A 120.0 . . ?
N31A C32A H32A 120.0 . . ?
C34A C33A C32A 120.0 . . ?
C34A C33A H33A 120.0 . . ?
C32A C33A H33A 120.0 . . ?
C33A C34A C35A 120.0 . . ?
C33A C34A C37A 118.1(4) . . ?
C35A C34A C37A 121.9(4) . . ?
C36A C35A C34A 120.0 . . ?
C36A C35A H35A 120.0 . . ?
C34A C35A H35A 120.0 . . ?
C35A C36A N31A 120.0 . . ?
C35A C36A H36A 120.0 . . ?
N31A C36A H36A 120.0 . . ?
C37A C37A C34A 134.6(4) 2_565 . ?
C37A C37A H37A 103.5 2_565 . ?
C34A C37A H37A 103.5 . . ?
C37A C37A H37B 103.5 2_565 . ?
C34A C37A H37B 103.5 . . ?
H37A C37A H37B 105.3 . . ?
C39B N38 C39A 115.9(5) . 2 ?
C39B N38 Co1B 121.2(4) 2 . ?
C39B N38 Co1B 121.2(4) . . ?
C39A N38 Co1B 122.8(4) . . ?
C39A N38 Co1B 122.8(4) 2 . ?
N38 C39A C40A 124.3(6) . . ?
N38 C39A H39A 117.8 . . ?
C40A C39A H39A 117.8 . . ?
C41 C40A C39A 118.0(7) . . ?
C41 C40A H40A 121.0 . . ?
C39A C40A H40A 121.0 . . ?
C40A C41 C42 122.0(5) . . ?
C40A C41 C42 122.0(5) 2 . ?
C43 C42 C41 112.7(4) . . ?
C43 C42 H42A 109.0 . . ?
C41 C42 H42A 109.0 . . ?
C43 C42 H42B 109.0 . . ?
C41 C42 H42B 109.0 . . ?
H42A C42 H42B 107.8 . . ?
C44 C43 C42 111.8(4) . . ?
C44 C43 H43A 109.3 . . ?
C42 C43 H43A 109.3 . . ?
C44 C43 H43B 109.3 . . ?
C42 C43 H43B 109.3 . . ?
H43A C43 H43B 107.9 . . ?
C45 C44 C45 116.7(6) 2 . ?
C45 C44 C43 121.7(3) 2 . ?
C45 C44 C43 121.7(3) . . ?
C44 C45 C46 120.5(4) . . ?
C44 C45 H45 119.8 . . ?
C46 C45 H45 119.8 . . ?
N47 C46 C45 122.0(4) . . ?
N47 C46 H46 119.0 . . ?
C45 C46 H46 119.0 . . ?
C46 N47 C46 118.2(5) . 2 ?
C46 N47 Co1A 120.8(3) . 1_656 ?
C46 N47 Co1A 120.8(3) 2 1_656 ?
C32B N31B C36B 120.0 . . ?
C32B N31B Co2 117.6(2) . . ?
C36B N31B Co2 122.4(2) . . ?
N31B C32B C33B 120.0 . . ?
N31B C32B H32B 120.0 . . ?
C33B C32B H32B 120.0 . . ?
C34B C33B C32B 120.0 . . ?
C34B C33B H33B 120.0 . . ?
C32B C33B H33B 120.0 . . ?
C35B C34B C33B 120.0 . . ?
C35B C34B C37B 119.7(5) . . ?
C33B C34B C37B 120.3(5) . . ?
C34B C35B C36B 120.0 . . ?
C34B C35B H35B 120.0 . . ?
C36B C35B H35B 120.0 . . ?
C35B C36B N31B 120.0 . . ?
C35B C36B H36B 120.0 . . ?
N31B C36B H36B 120.0 . . ?
C37B C37B H37C 104.2 2_565 . ?
C34B C37B H37C 104.2 . . ?
C37B C37B H37D 104.2 2_565 . ?
C34B C37B H37D 104.2 . . ?
H37C C37B H37D 105.5 . . ?
N38 C39B C40B 124.3(7) . . ?
N38 C39B H39B 117.8 . . ?
C40B C39B H39B 117.8 . . ?
C39B C40B H40B 136.0 . . ?

loop_
_geom_bond_atom_site_label_1
_geom_bond_atom_site_label_2
_geom_bond_distance
_geom_bond_site_symmetry_2
_geom_bond_publ_flag
Co1A O4 2.021(3) . ?
Co1A O4 2.021(3) 2 ?
Co1A O24 2.033(3) 2_455 ?
Co1A O24 2.033(3) 1_455 ?
Co1A N47 2.092(4) 1_454 ?
Co1B O23 2.012(3) 2_455 ?
Co1B O23 2.012(3) 1_455 ?
Co1B O3 2.031(3) . ?
Co1B O3 2.031(3) 2 ?
Co1B N38 2.069(4) . ?
Co2 O29 2.018(3) 1_454 ?
Co2 N31A 2.064(3) . ?
Co2 O11 2.080(3) . ?
Co2 O2 2.105(3) . ?
Co2 O1 2.132(3) . ?
Co2 N31B 2.162(3) . ?
Co2 O10 2.206(3) . ?
Co2 C9 2.455(4) . ?
O3 C5 1.260(5) . ?
O4 C5 1.251(5) . ?
C5 C6 1.498(6) . ?
C6 C8 1.387(6) . ?
C6 C14 1.415(5) . ?
C7 C12 1.386(5) . ?
C7 C8 1.387(5) . ?
C7 C9 1.513(6) . ?
C8 H8 0.9500 . ?
C9 O10 1.242(5) . ?
C9 O11 1.278(5) . ?
C12 C13 1.402(6) . ?
C12 H12 0.9500 . ?
C13 O15 1.359(5) . ?
C13 C14 1.387(5) . ?
C14 H14 0.9500 . ?
O15 C16 1.426(5) . ?
C16 C17 1.495(5) . ?
C16 H16A 0.9900 . ?
C16 H16B 0.9900 . ?
C17 O18 1.425(5) . ?
C17 H17A 0.9900 . ?
C17 H17B 0.9900 . ?
O18 C19 1.373(5) . ?
C19 C30 1.376(6) . ?
C19 C20 1.398(6) . ?
C20 C21 1.380(6) . ?
C20 H20 0.9500 . ?
C21 C25 1.414(6) . ?
C21 C22 1.486(6) . ?
C22 O24 1.256(5) . ?
C22 O23 1.256(5) . ?
O23 Co1B 2.012(3) 1_655 ?
O24 Co1A 2.033(3) 1_655 ?
C25 C26 1.389(5) . ?
C25 H25 0.9500 . ?
C26 C30 1.395(5) . ?
C26 C27 1.486(5) . ?
C27 O28 1.270(5) . ?
C27 O29 1.273(5) . ?
O29 Co2 2.018(3) 1_656 ?
C30 H30 0.9500 . ?
N31A C32A 1.3900 . ?
N31A C36A 1.3900 . ?
C32A C33A 1.3900 . ?
C32A H32A 0.9500 . ?
C33A C34A 1.3900 . ?
C33A H33A 0.9500 . ?
C34A C35A 1.3900 . ?
C34A C37A 1.544(9) . ?
C35A C36A 1.3900 . ?
C35A H35A 0.9500 . ?
C36A H36A 0.9500 . ?
C37A C37A 1.212(17) 2_565 ?
C37A H37A 0.9900 . ?
C37A H37B 0.9900 . ?
N38 C39B 1.325(9) 2 ?
N38 C39B 1.325(9) . ?
N38 C39A 1.352(6) . ?
N38 C39A 1.352(6) 2 ?
C39A C40A 1.408(11) . ?
C39A H39A 0.9500 . ?
C40A C41 1.384(10) . ?
C40A H40A 0.9500 . ?
C41 C40A 1.384(10) 2 ?
C41 C42 1.534(8) . ?
C42 C43 1.533(8) . ?
C42 H42A 0.9900 . ?
C42 H42B 0.9900 . ?
C43 C44 1.530(8) . ?
C43 H43A 0.9900 . ?
C43 H43B 0.9900 . ?
C44 C45 1.370(6) 2 ?
C44 C45 1.370(6) . ?
C45 C46 1.385(6) . ?
C45 H45 0.9500 . ?
C46 N47 1.327(5) . ?
C46 H46 0.9500 . ?
N47 C46 1.327(5) 2 ?
N47 Co1A 2.092(4) 1_656 ?
N31B C32B 1.3900 . ?
N31B C36B 1.3900 . ?
C32B C33B 1.3900 . ?
C32B H32B 0.9500 . ?
C33B C34B 1.3900 . ?
C33B H33B 0.9500 . ?
C34B C35B 1.3900 . ?
C34B C37B 1.538(8) . ?
C35B C36B 1.3900 . ?
C35B H35B 0.9500 . ?
C36B H36B 0.9500 . ?
C37B H37C 0.9900 . ?
C37B H37D 0.9900 . ?
C39B C40B 1.371(13) . ?
C39B H39B 0.9500 . ?
C40B H40B 0.9500 . ?

loop_
_geom_hbond_atom_site_label_D
_geom_hbond_atom_site_label_H
_geom_hbond_atom_site_label_A
_geom_hbond_distance_DH
_geom_hbond_distance_HA
_geom_hbond_distance_DA
_geom_hbond_angle_DHA
_geom_hbond_site_symmetry_A
O1 H1A O28 0.84 1.89 2.650(4) 148 1_454
O2 H2A O28 0.85 1.86 2.703(4) 179 4_454

loop_
_platon_squeeze_void_nr
_platon_squeeze_void_average_x
_platon_squeeze_void_average_y
_platon_squeeze_void_average_z
_platon_squeeze_void_volume
_platon_squeeze_void_count_electrons
_platon_squeeze_void_content
1 0.250 0.000 0.539 479 193 ' '
2 -0.250 0.500 0.539 479 193 ' '
